data_4038420
loop_
_publ_author_name
'Zhao, Hongyan'
'Cao, Lei'
'Huang, Shiqing'
'Ma, Chenxing'
'Chang, Yunhao'
'Feng, Kai'
'Zhao, Liang-Liang'
'Zhao, Peng'
'Yan, Xiaoyu'

_publ_section_title
;
 Synthesis, Structure, and Photophysical Properties of
 <i>m</i>-Phenylene-Embedded Cycloparaphenylene Nanorings.
;
_journal_name_full 'The Journal of organic chemistry'
_journal_paper_doi 10.1021/acs.joc.0c00232
_journal_year 2020
_chemical_formula_moiety 'C57 H42 O3'
_chemical_formula_sum 'C57 H42 O3'
_chemical_formula_weight 774.90
_space_group_crystal_system monoclinic
_space_group_IT_number 14
_space_group_name_Hall '-P 2yn'
_space_group_name_H-M_alt 'P 1 21/n 1'
_atom_sites_solution_hydrogens geom
_audit_creation_date 2019-10-10
_audit_creation_method
;
Olex2 1.2
(compiled 2018.05.29 svn.r3508 for OlexSys, GUI svn.r5506)
;
_cell_angle_alpha 90
_cell_angle_beta 93.202(4)
_cell_angle_gamma 90
_cell_formula_units_Z 4
_cell_length_a 11.9841(11)
_cell_length_b 25.969(3)
_cell_length_c 16.0268(16)
_cell_measurement_reflns_used 9983
_cell_measurement_temperature 200(2)
_cell_measurement_theta_max 26.371
_cell_measurement_theta_min 2.314
_cell_volume 4980.0(9)
_computing_cell_refinement 'SAINT V8.38A (?, 2016)'
_computing_data_reduction 'SAINT V8.38A (?, 2016)'
_computing_molecular_graphics 'Olex2 (Dolomanov et al., 2009)'
_computing_publication_material 'Olex2 (Dolomanov et al., 2009)'
_computing_structure_refinement 'XL (Sheldrick, 2008)'
_diffrn_ambient_temperature 199.99
_diffrn_measured_fraction_theta_full 0.971
_diffrn_measured_fraction_theta_max 0.975
_diffrn_measurement_device_type 'Bruker APEX-II CCD'
_diffrn_measurement_method '\f and \w scans'
_diffrn_radiation_type MoK\a
_diffrn_radiation_wavelength 0.71073
_diffrn_reflns_av_R_equivalents 0.0775
_diffrn_reflns_av_unetI/netI 0.0691
_diffrn_reflns_Laue_measured_fraction_full 0.971
_diffrn_reflns_Laue_measured_fraction_max 0.975
_diffrn_reflns_limit_h_max 15
_diffrn_reflns_limit_h_min -15
_diffrn_reflns_limit_k_max 33
_diffrn_reflns_limit_k_min -33
_diffrn_reflns_limit_l_max 20
_diffrn_reflns_limit_l_min -18
_diffrn_reflns_number 66825
_diffrn_reflns_point_group_measured_fraction_full 0.971
_diffrn_reflns_point_group_measured_fraction_max 0.975
_diffrn_reflns_theta_full 25.242
_diffrn_reflns_theta_max 27.551
_diffrn_reflns_theta_min 2.664
_diffrn_standards_number 0
_exptl_absorpt_coefficient_mu 0.063
_exptl_absorpt_correction_T_max 0.7456
_exptl_absorpt_correction_T_min 0.6332
_exptl_absorpt_correction_type multi-scan
_exptl_absorpt_process_details
'SADABS-2016/2 (Bruker,2016/2) was used for absorption correction. wR2(int) was 0.1006 before and 0.0613 after correction. The Ratio of minimum to maximum transmission is 0.8492. The \l/2 correction factor is Not present.'
_exptl_crystal_colour 'clear light colourless'
_exptl_crystal_colour_lustre clear
_exptl_crystal_colour_modifier light
_exptl_crystal_colour_primary colourless
_exptl_crystal_density_diffrn 1.034
_exptl_crystal_description block
_exptl_crystal_F_000 1632
_exptl_crystal_size_max 0.2
_exptl_crystal_size_mid 0.18
_exptl_crystal_size_min 0.18
_refine_diff_density_max 0.187
_refine_diff_density_min -0.219
_refine_diff_density_rms 0.043
_refine_ls_extinction_method none
_refine_ls_goodness_of_fit_ref 1.046
_refine_ls_hydrogen_treatment constr
_refine_ls_matrix_type full
_refine_ls_number_parameters 544
_refine_ls_number_reflns 11219
_refine_ls_number_restraints 1302
_refine_ls_restrained_S_all 1.015
_refine_ls_R_factor_all 0.1211
_refine_ls_R_factor_gt 0.0649
_refine_ls_shift/su_max 0.001
_refine_ls_shift/su_mean 0.000
_refine_ls_structure_factor_coef Fsqd
_refine_ls_weighting_details 'w=1/[\s^2^(Fo^2^)+(0.0692P)^2^+0.3814P] where P=(Fo^2^+2Fc^2^)/3'
_refine_ls_weighting_scheme calc
_refine_ls_wR_factor_gt 0.1359
_refine_ls_wR_factor_ref 0.1526
_reflns_Friedel_coverage 0.000
_reflns_number_gt 6686
_reflns_number_total 11219
_reflns_threshold_expression 'I > 2\s(I)'
_cod_data_source_file jo0c00232_si_003.cif
_cod_data_source_block mo_zhy2019051706_0m_a_sqd
_cod_original_cell_volume 4980.0(8)
_cod_database_code 4038420
_shelx_shelxl_version_number 2016/6
_shelx_space_group_comment
;
The symmetry employed for this shelxl refinement is uniquely defined
by the following loop, which should always be used as a source of
symmetry information in preference to the above space-group names.
They are only intended as comments.
;
_shelx_estimated_absorpt_t_max 0.989
_shelx_estimated_absorpt_t_min 0.988
_olex2_refinement_description
;
1. Fixed Uiso
 At 1.2 times of:
  All C(H) groups
 At 1.5 times of:
  All C(H,H,H) groups
2. Uiso/Uaniso restraints and constraints
All non-hydrogen atoms have similar U: within 3.5A with sigma of 0.01 and sigma
for terminal atoms of 0.02
3.a Aromatic/amide H refined with riding coordinates:
 C00D(H00D), C00E(H00E), C00G(H00G), C00H(H00H), C00J(H00J), C00N(H00N),
 C00O(H00O), C00Q(H00Q), C00S(H00S), C00T(H00T), C00U(H00U), C00Z(H00Z),
 C011(H011), C012(H012), C013(H013), C014(H014), C015(H015), C017(H017),
 C018(H018), C019(H019), C01A(H01D), C01B(H01E), C01C(H01F), C01D(H01G),
 C01E(H01H), C01F(H01I), C01G(H01J), C01H(H01K), C01I(H01L), C01J(H01M),
 C01K(H01N), C01L(H01O), C01M(H01P)
3.b Idealised Me refined as rotating group:
 C016(H01A,H01B,H01C), C01N(H01Q,H01R,H01S), C01O(H01T,H01U,H01V)
;
_olex2_submission_special_instructions 'No special instructions were received'
_platon_squeeze_void_probe_radius 1.20

loop_
_space_group_symop_operation_xyz
'x, y, z'
'-x+1/2, y+1/2, -z+1/2'
'-x, -y, -z'
'x-1/2, -y-1/2, z-1/2'

loop_
_atom_site_label
_atom_site_type_symbol
_atom_site_fract_x
_atom_site_fract_y
_atom_site_fract_z
_atom_site_U_iso_or_equiv
_atom_site_adp_type
_atom_site_occupancy
_atom_site_site_symmetry_order
_atom_site_calc_flag
_atom_site_refinement_flags_posn
_atom_site_refinement_flags_adp
_atom_site_refinement_flags_occupancy
_atom_site_disorder_assembly
_atom_site_disorder_group
O001 O 0.76131(11) 0.11348(5) 0.41869(8) 0.0390(3) Uani 1 1 d . U . . .
O002 O 1.04740(13) 0.63108(5) 0.99403(9) 0.0475(4) Uani 1 1 d . U . . .
O003 O 0.34136(13) 0.68172(5) 0.07430(9) 0.0492(4) Uani 1 1 d . U . . .
C004 C 0.65624(15) 0.67787(7) 0.60621(12) 0.0331(4) Uani 1 1 d . U . . .
C005 C 0.60766(16) 0.68779(7) 0.52076(12) 0.0343(4) Uani 1 1 d . U . . .
C006 C 0.92216(16) 0.53096(7) 0.86402(12) 0.0336(4) Uani 1 1 d . U . . .
C007 C 0.79256(15) 0.16392(7) 0.42882(12) 0.0327(4) Uani 1 1 d . U . . .
C008 C 0.77280(16) 0.63932(7) 0.75048(12) 0.0330(4) Uani 1 1 d . U . . .
C009 C 0.84345(16) 0.61229(7) 0.81611(12) 0.0339(4) Uani 1 1 d . U . . .
C00A C 0.68773(16) 0.37385(7) 0.20862(12) 0.0336(4) Uani 1 1 d . U . . .
C00B C 0.76259(16) 0.28503(7) 0.29646(12) 0.0334(4) Uani 1 1 d . U . . .
C00C C 0.79686(15) 0.24691(7) 0.36240(12) 0.0327(4) Uani 1 1 d . U . . .
C00D C 0.84363(15) 0.18377(7) 0.50134(12) 0.0340(4) Uani 1 1 d . U . . .
H00D H 0.857819 0.162282 0.548719 0.041 Uiso 1 1 calc R . . . .
C00E C 0.44551(15) 0.60486(7) 0.11697(13) 0.0342(4) Uani 1 1 d . U . . .
H00E H 0.426675 0.587717 0.065745 0.041 Uiso 1 1 calc R . . . .
C00F C 0.64732(16) 0.42640(7) 0.18463(12) 0.0338(4) Uani 1 1 d . U . . .
C00G C 0.75586(16) 0.70056(7) 0.63703(12) 0.0359(5) Uani 1 1 d . U . . .
H00G H 0.785150 0.729254 0.608698 0.043 Uiso 1 1 calc R . . . .
C00H C 0.65130(17) 0.29057(7) 0.26875(12) 0.0358(4) Uani 1 1 d . U . . .
H00H H 0.599536 0.263960 0.279284 0.043 Uiso 1 1 calc R . . . .
C00I C 0.93254(17) 0.47485(7) 0.84664(12) 0.0346(4) Uani 1 1 d . U . . .
C00J C 0.61458(16) 0.33446(7) 0.22584(12) 0.0346(4) Uani 1 1 d . U . . .
H00J H 0.537923 0.337501 0.208011 0.042 Uiso 1 1 calc R . . . .
C00K C 0.51304(16) 0.58077(7) 0.17921(12) 0.0354(4) Uani 1 1 d . U . . .
C00L C 0.91474(16) 0.26188(7) 0.58313(13) 0.0358(5) Uani 1 1 d . U . . .
C00M C 0.52932(18) 0.67808(7) 0.35246(13) 0.0394(5) Uani 1 1 d . U . . .
C00N C 0.54323(17) 0.43649(7) 0.14474(12) 0.0370(5) Uani 1 1 d . U . . .
H00N H 0.500349 0.408705 0.121442 0.044 Uiso 1 1 calc R . . . .
C00O C 0.76672(16) 0.19561(7) 0.36018(12) 0.0341(4) Uani 1 1 d . U . . .
H00O H 0.728263 0.181843 0.311755 0.041 Uiso 1 1 calc R . . . .
C00P C 0.49707(17) 0.65616(7) 0.26823(12) 0.0373(5) Uani 1 1 d . U . . .
C00Q C 0.85360(16) 0.26610(7) 0.43418(13) 0.0368(5) Uani 1 1 d . U . . .
H00Q H 0.878664 0.300816 0.434884 0.044 Uiso 1 1 calc R . . . .
C00R C 0.87425(15) 0.23579(7) 0.50441(12) 0.0347(4) Uani 1 1 d . U . . .
C00S C 0.98882(16) 0.55694(7) 0.92402(12) 0.0355(4) Uani 1 1 d . U . . .
H00S H 1.039727 0.538299 0.960159 0.043 Uiso 1 1 calc R . . . .
C00T C 0.84894(17) 0.55917(7) 0.81181(12) 0.0351(4) Uani 1 1 d . U . . .
H00T H 0.801277 0.541521 0.772017 0.042 Uiso 1 1 calc R . . . .
C00U C 0.91058(16) 0.63820(7) 0.87711(12) 0.0346(4) Uani 1 1 d . U . . .
H00U H 0.907627 0.674660 0.881226 0.042 Uiso 1 1 calc R . . . .
C00V C 0.56013(17) 0.52791(7) 0.17122(13) 0.0375(5) Uani 1 1 d . U . . .
C00W C 0.95021(17) 0.33161(7) 0.71660(13) 0.0368(5) Uani 1 1 d . U . . .
C00X C 0.98110(16) 0.61019(7) 0.93122(12) 0.0356(4) Uani 1 1 d . U . . .
C00Y C 0.40625(16) 0.65434(7) 0.13113(12) 0.0360(5) Uani 1 1 d . U . . .
C00Z C 0.50069(17) 0.48623(7) 0.13823(12) 0.0368(5) Uani 1 1 d . U . . .
H00Z H 0.429473 0.491720 0.110614 0.044 Uiso 1 1 calc R . . . .
C010 C 0.94813(17) 0.37687(7) 0.77360(13) 0.0372(5) Uani 1 1 d . U . . .
C011 C 0.43107(16) 0.67947(7) 0.20679(12) 0.0370(5) Uani 1 1 d . U . . .
H011 H 0.402029 0.712931 0.215749 0.044 Uiso 1 1 calc R . . . .
C012 C 0.85808(17) 0.25680(7) 0.65512(13) 0.0393(5) Uani 1 1 d . U . . .
H012 H 0.806617 0.229264 0.659741 0.047 Uiso 1 1 calc R . . . .
C013 C 0.81233(17) 0.68186(7) 0.70808(12) 0.0356(4) Uani 1 1 d . U . . .
H013 H 0.879281 0.698259 0.728442 0.043 Uiso 1 1 calc R . . . .
C014 C 0.83766(17) 0.32167(7) 0.27012(13) 0.0397(5) Uani 1 1 d . U . . .
H014 H 0.915366 0.316846 0.282675 0.048 Uiso 1 1 calc R . . . .
C015 C 0.87476(18) 0.29127(7) 0.72133(13) 0.0408(5) Uani 1 1 d . U . . .
H015 H 0.834151 0.287122 0.770128 0.049 Uiso 1 1 calc R . . . .
C016 C 0.78987(18) 0.07865(7) 0.48474(13) 0.0382(5) Uani 1 1 d . U . . .
H01A H 0.762281 0.044181 0.469604 0.057 Uiso 1 1 calc GR . . . .
H01B H 0.755735 0.090124 0.535702 0.057 Uiso 1 1 calc GR . . . .
H01C H 0.871289 0.077602 0.494526 0.057 Uiso 1 1 calc GR . . . .
C017 C 0.61232(16) 0.63842(8) 0.65286(13) 0.0397(5) Uani 1 1 d . U . . .
H017 H 0.541541 0.624281 0.635897 0.048 Uiso 1 1 calc R . . . .
C018 C 1.03512(17) 0.45283(7) 0.83474(13) 0.0392(5) Uani 1 1 d . U . . .
H018 H 1.101295 0.470925 0.852082 0.047 Uiso 1 1 calc R . . . .
C019 C 0.99863(17) 0.29912(8) 0.58208(14) 0.0422(5) Uani 1 1 d . U . . .
H019 H 1.044050 0.301186 0.535478 0.051 Uiso 1 1 calc R . . . .
C01A C 0.80186(17) 0.36493(8) 0.22611(13) 0.0397(5) Uani 1 1 d . U . . .
H01D H 0.855151 0.388819 0.207555 0.048 Uiso 1 1 calc R . . . .
C01B C 0.45566(18) 0.67933(8) 0.41582(13) 0.0430(5) Uani 1 1 d . U . . .
H01E H 0.377579 0.677185 0.402381 0.052 Uiso 1 1 calc R . . . .
C01C C 0.84585(18) 0.39652(8) 0.79442(14) 0.0426(5) Uani 1 1 d . U . . .
H01F H 0.780281 0.376373 0.784523 0.051 Uiso 1 1 calc R . . . .
C01D C 0.49428(17) 0.68367(8) 0.49890(13) 0.0428(5) Uani 1 1 d . U . . .
H01G H 0.442202 0.683824 0.541468 0.051 Uiso 1 1 calc R . . . .
C01E C 0.53850(18) 0.60692(7) 0.25327(13) 0.0420(5) Uani 1 1 d . U . . .
H01H H 0.585636 0.590836 0.295196 0.050 Uiso 1 1 calc R . . . .
C01F C 1.01650(17) 0.33302(8) 0.64792(14) 0.0426(5) Uani 1 1 d . U . . .
H01I H 1.074897 0.357683 0.646334 0.051 Uiso 1 1 calc R . . . .
C01G C 0.66970(17) 0.61929(8) 0.72367(13) 0.0399(5) Uani 1 1 d . U . . .
H01J H 0.638007 0.592124 0.754215 0.048 Uiso 1 1 calc R . . . .
C01H C 1.04350(18) 0.40479(7) 0.79794(14) 0.0420(5) Uani 1 1 d . U . . .
H01K H 1.115158 0.390777 0.789253 0.050 Uiso 1 1 calc R . . . .
C01I C 0.83755(18) 0.44517(8) 0.82949(13) 0.0414(5) Uani 1 1 d . U . . .
H01L H 0.766331 0.458274 0.841869 0.050 Uiso 1 1 calc R . . . .
C01J C 0.67956(18) 0.69331(8) 0.45559(13) 0.0445(5) Uani 1 1 d . U . . .
H01M H 0.756307 0.700643 0.468258 0.053 Uiso 1 1 calc R . . . .
C01K C 0.70919(18) 0.46875(8) 0.21291(15) 0.0459(5) Uani 1 1 d . U . . .
H01N H 0.782167 0.463608 0.237767 0.055 Uiso 1 1 calc R . . . .
C01L C 0.66729(18) 0.51809(8) 0.20581(15) 0.0472(5) Uani 1 1 d . U . . .
H01O H 0.712680 0.546145 0.225004 0.057 Uiso 1 1 calc R . . . .
C01M C 0.64121(19) 0.68833(8) 0.37340(14) 0.0479(5) Uani 1 1 d . U . . .
H01P H 0.692004 0.691953 0.330344 0.058 Uiso 1 1 calc R . . . .
C01N C 0.3264(2) 0.66197(9) -0.00809(14) 0.0546(6) Uani 1 1 d . U . . .
H01Q H 0.287206 0.687491 -0.043976 0.082 Uiso 1 1 calc GR . . . .
H01R H 0.282144 0.630253 -0.007378 0.082 Uiso 1 1 calc GR . . . .
H01S H 0.399493 0.654523 -0.029837 0.082 Uiso 1 1 calc GR . . . .
C01O C 1.0338(2) 0.68475(8) 1.01067(16) 0.0556(6) Uani 1 1 d . U . . .
H01T H 1.053791 0.704793 0.961886 0.083 Uiso 1 1 calc GR . . . .
H01U H 1.082531 0.694598 1.059198 0.083 Uiso 1 1 calc GR . . . .
H01V H 0.955807 0.691644 1.022334 0.083 Uiso 1 1 calc GR . . . .

loop_
_atom_site_aniso_label
_atom_site_aniso_U_11
_atom_site_aniso_U_22
_atom_site_aniso_U_33
_atom_site_aniso_U_23
_atom_site_aniso_U_13
_atom_site_aniso_U_12
O001 0.0550(8) 0.0212(6) 0.0388(8) 0.0023(6) -0.0149(6) -0.0026(6)
O002 0.0656(9) 0.0297(7) 0.0444(9) -0.0038(6) -0.0214(7) -0.0072(7)
O003 0.0646(9) 0.0435(8) 0.0371(8) -0.0092(6) -0.0181(7) 0.0251(7)
C004 0.0387(10) 0.0307(9) 0.0298(10) -0.0010(8) 0.0000(8) 0.0058(8)
C005 0.0433(11) 0.0258(9) 0.0332(11) 0.0003(8) -0.0034(9) 0.0020(8)
C006 0.0457(10) 0.0271(9) 0.0278(10) -0.0010(8) 0.0002(8) -0.0007(8)
C007 0.0368(10) 0.0228(9) 0.0379(11) -0.0014(8) -0.0028(8) 0.0011(8)
C008 0.0424(10) 0.0308(9) 0.0257(10) 0.0000(8) 0.0013(8) 0.0052(8)
C009 0.0424(10) 0.0308(9) 0.0286(10) -0.0002(8) 0.0014(8) 0.0026(8)
C00A 0.0421(11) 0.0269(9) 0.0318(10) 0.0012(8) 0.0010(8) 0.0026(8)
C00B 0.0418(10) 0.0243(9) 0.0340(10) 0.0007(8) -0.0002(8) 0.0052(8)
C00C 0.0370(10) 0.0256(9) 0.0353(11) 0.0015(8) 0.0010(8) 0.0026(8)
C00D 0.0396(10) 0.0256(9) 0.0358(11) 0.0018(8) -0.0054(8) 0.0029(8)
C00E 0.0371(10) 0.0302(9) 0.0346(11) -0.0030(8) -0.0039(8) 0.0036(8)
C00F 0.0402(10) 0.0270(9) 0.0345(11) 0.0048(8) 0.0034(8) 0.0030(8)
C00G 0.0493(11) 0.0250(9) 0.0326(11) 0.0002(8) -0.0044(9) 0.0009(8)
C00H 0.0441(11) 0.0252(9) 0.0377(11) -0.0003(8) -0.0013(9) -0.0021(8)
C00I 0.0472(11) 0.0260(9) 0.0298(10) -0.0001(8) -0.0057(9) 0.0002(8)
C00J 0.0388(10) 0.0278(9) 0.0367(11) -0.0008(8) -0.0034(8) 0.0034(8)
C00K 0.0432(10) 0.0256(9) 0.0373(11) 0.0039(8) -0.0009(9) 0.0008(8)
C00L 0.0432(10) 0.0240(9) 0.0393(11) -0.0018(8) -0.0060(9) 0.0006(8)
C00M 0.0521(12) 0.0305(10) 0.0348(11) 0.0042(8) -0.0053(10) -0.0003(9)
C00N 0.0466(11) 0.0296(10) 0.0339(11) -0.0025(8) -0.0050(9) 0.0032(8)
C00O 0.0402(10) 0.0275(9) 0.0339(10) -0.0028(8) -0.0056(8) 0.0007(8)
C00P 0.0459(11) 0.0325(10) 0.0327(11) 0.0000(8) -0.0040(9) -0.0027(9)
C00Q 0.0413(10) 0.0225(9) 0.0463(12) 0.0012(8) -0.0015(9) -0.0019(8)
C00R 0.0367(10) 0.0261(9) 0.0406(11) -0.0016(8) -0.0035(8) 0.0015(8)
C00S 0.0462(11) 0.0283(9) 0.0310(10) 0.0032(8) -0.0070(9) -0.0008(8)
C00T 0.0445(10) 0.0314(10) 0.0287(10) -0.0020(8) -0.0043(8) -0.0020(8)
C00U 0.0482(11) 0.0235(9) 0.0318(10) 0.0003(8) -0.0005(9) -0.0011(8)
C00V 0.0485(11) 0.0258(9) 0.0379(11) 0.0050(8) -0.0007(9) 0.0052(8)
C00W 0.0424(10) 0.0275(9) 0.0394(11) -0.0001(8) -0.0077(9) -0.0002(8)
C00X 0.0454(11) 0.0296(10) 0.0311(11) -0.0022(8) -0.0031(9) -0.0045(8)
C00Y 0.0388(10) 0.0343(10) 0.0342(11) 0.0008(8) -0.0045(9) 0.0065(8)
C00Z 0.0443(11) 0.0325(10) 0.0331(11) -0.0011(8) -0.0032(9) 0.0056(9)
C010 0.0477(11) 0.0251(9) 0.0376(11) 0.0000(8) -0.0076(9) -0.0016(8)
C011 0.0428(10) 0.0308(10) 0.0367(11) -0.0033(8) -0.0038(9) 0.0054(8)
C012 0.0516(11) 0.0218(9) 0.0434(12) 0.0022(8) -0.0078(10) -0.0079(8)
C013 0.0452(11) 0.0257(9) 0.0352(11) -0.0027(8) -0.0054(9) -0.0005(8)
C014 0.0351(10) 0.0354(10) 0.0486(12) 0.0074(9) 0.0023(9) 0.0052(9)
C015 0.0562(12) 0.0277(10) 0.0378(11) 0.0018(8) -0.0031(9) -0.0038(9)
C016 0.0523(12) 0.0240(9) 0.0373(12) 0.0029(8) -0.0050(9) -0.0001(9)
C017 0.0361(10) 0.0470(11) 0.0358(11) 0.0036(9) -0.0008(9) -0.0010(9)
C018 0.0440(11) 0.0284(9) 0.0432(12) -0.0042(8) -0.0158(9) -0.0017(9)
C019 0.0398(11) 0.0391(11) 0.0476(12) -0.0085(9) 0.0013(9) -0.0055(9)
C01A 0.0408(11) 0.0352(10) 0.0434(12) 0.0092(9) 0.0065(9) 0.0008(9)
C01B 0.0437(11) 0.0417(11) 0.0425(12) -0.0033(9) -0.0094(10) 0.0060(9)
C01C 0.0473(11) 0.0340(10) 0.0463(12) -0.0030(9) 0.0001(10) -0.0105(9)
C01D 0.0456(11) 0.0456(11) 0.0367(12) -0.0032(9) -0.0018(9) 0.0074(9)
C01E 0.0534(12) 0.0320(10) 0.0391(12) 0.0033(9) -0.0111(9) 0.0019(9)
C01F 0.0404(11) 0.0345(10) 0.0521(13) -0.0076(9) -0.0047(10) -0.0076(9)
C01G 0.0419(11) 0.0422(11) 0.0359(11) 0.0085(9) 0.0041(9) -0.0024(9)
C01H 0.0447(11) 0.0304(10) 0.0494(12) -0.0031(9) -0.0114(10) 0.0037(9)
C01I 0.0440(11) 0.0332(10) 0.0471(12) -0.0048(9) 0.0028(9) -0.0033(9)
C01J 0.0470(12) 0.0480(12) 0.0376(12) 0.0025(9) -0.0053(10) -0.0115(10)
C01K 0.0432(11) 0.0317(10) 0.0614(14) 0.0103(10) -0.0101(10) 0.0006(9)
C01L 0.0504(12) 0.0284(10) 0.0614(14) 0.0064(10) -0.0107(11) -0.0016(9)
C01M 0.0540(12) 0.0552(13) 0.0343(12) 0.0047(10) -0.0001(10) -0.0122(10)
C01N 0.0725(15) 0.0518(13) 0.0368(13) -0.0091(10) -0.0202(11) 0.0229(12)
C01O 0.0788(16) 0.0327(11) 0.0527(15) -0.0102(10) -0.0188(12) -0.0088(11)

loop_
_atom_type_symbol
_atom_type_description
_atom_type_scat_dispersion_real
_atom_type_scat_dispersion_imag
_atom_type_scat_source
C C 0.0033 0.0016 'International Tables Vol C Tables 4.2.6.8 and 6.1.1.4'
H H 0.0000 0.0000 'International Tables Vol C Tables 4.2.6.8 and 6.1.1.4'
O O 0.0106 0.0060 'International Tables Vol C Tables 4.2.6.8 and 6.1.1.4'

loop_
_geom_angle_atom_site_label_1
_geom_angle_atom_site_label_2
_geom_angle_atom_site_label_3
_geom_angle
_geom_angle_site_symmetry_1
_geom_angle_site_symmetry_3
_geom_angle_publ_flag
C007 O001 C016 117.91(14) . . ?
C00X O002 C01O 117.32(15) . . ?
C00Y O003 C01N 118.10(15) . . ?
C00G C004 C005 122.55(18) . . ?
C017 C004 C005 119.01(17) . . ?
C017 C004 C00G 117.58(17) . . ?
C01D C005 C004 123.29(19) . . ?
C01D C005 C01J 117.05(18) . . ?
C01J C005 C004 118.81(17) . . ?
C00S C006 C00I 123.58(16) . . ?
C00T C006 C00I 117.41(16) . . ?
C00T C006 C00S 118.72(17) . . ?
O001 C007 C00D 124.16(16) . . ?
O001 C007 C00O 115.06(16) . . ?
C00D C007 C00O 120.76(16) . . ?
C013 C008 C009 121.52(17) . . ?
C01G C008 C009 120.27(17) . . ?
C01G C008 C013 117.86(17) . . ?
C00T C009 C008 117.51(16) . . ?
C00T C009 C00U 119.09(17) . . ?
C00U C009 C008 123.20(16) . . ?
C00J C00A C00F 121.82(17) . . ?
C00J C00A C01A 117.39(17) . . ?
C01A C00A C00F 120.17(17) . . ?
C00H C00B C00C 121.16(17) . . ?
C00H C00B C014 117.23(17) . . ?
C014 C00B C00C 120.85(17) . . ?
C00O C00C C00B 124.19(17) . . ?
C00O C00C C00Q 118.75(17) . . ?
C00Q C00C C00B 116.74(16) . . ?
C007 C00D H00D 120.3 . . ?
C007 C00D C00R 119.48(17) . . ?
C00R C00D H00D 120.3 . . ?
C00K C00E H00E 120.5 . . ?
C00Y C00E H00E 120.5 . . ?
C00Y C00E C00K 119.00(17) . . ?
C00N C00F C00A 124.02(17) . . ?
C01K C00F C00A 118.75(17) . . ?
C01K C00F C00N 116.66(17) . . ?
C004 C00G H00G 119.6 . . ?
C013 C00G C004 120.89(18) . . ?
C013 C00G H00G 119.6 . . ?
C00B C00H H00H 119.5 . . ?
C00B C00H C00J 120.98(18) . . ?
C00J C00H H00H 119.5 . . ?
C018 C00I C006 121.06(17) . . ?
C018 C00I C01I 118.00(17) . . ?
C01I C00I C006 120.23(18) . . ?
C00A C00J C00H 121.19(18) . . ?
C00A C00J H00J 119.4 . . ?
C00H C00J H00J 119.4 . . ?
C00E C00K C00V 123.88(17) . . ?
C01E C00K C00E 118.88(17) . . ?
C01E C00K C00V 117.25(16) . . ?
C012 C00L C00R 120.90(17) . . ?
C012 C00L C019 117.75(18) . . ?
C019 C00L C00R 120.39(19) . . ?
C01B C00M C00P 121.90(18) . . ?
C01B C00M C01M 117.72(19) . . ?
C01M C00M C00P 119.2(2) . . ?
C00F C00N H00N 119.2 . . ?
C00Z C00N C00F 121.58(18) . . ?
C00Z C00N H00N 119.2 . . ?
C007 C00O H00O 119.9 . . ?
C00C C00O C007 120.19(17) . . ?
C00C C00O H00O 119.9 . . ?
C011 C00P C00M 126.20(17) . . ?
C011 C00P C01E 118.54(17) . . ?
C01E C00P C00M 115.26(16) . . ?
C00C C00Q H00Q 119.2 . . ?
C00R C00Q C00C 121.59(17) . . ?
C00R C00Q H00Q 119.2 . . ?
C00D C00R C00L 122.76(17) . . ?
C00Q C00R C00D 119.05(17) . . ?
C00Q C00R C00L 117.70(16) . . ?
C006 C00S H00S 119.9 . . ?
C006 C00S C00X 120.10(17) . . ?
C00X C00S H00S 119.9 . . ?
C006 C00T H00T 119.1 . . ?
C009 C00T C006 121.80(17) . . ?
C009 C00T H00T 119.1 . . ?
C009 C00U H00U 120.3 . . ?
C00X C00U C009 119.42(17) . . ?
C00X C00U H00U 120.3 . . ?
C00Z C00V C00K 124.26(18) . . ?
C00Z C00V C01L 116.86(17) . . ?
C01L C00V C00K 118.60(17) . . ?
C015 C00W C010 121.90(19) . . ?
C015 C00W C01F 117.69(18) . . ?
C01F C00W C010 119.57(18) . . ?
O002 C00X C00S 114.78(16) . . ?
O002 C00X C00U 124.44(17) . . ?
C00U C00X C00S 120.78(17) . . ?
O003 C00Y C00E 123.90(17) . . ?
O003 C00Y C011 115.01(16) . . ?
C00E C00Y C011 121.09(17) . . ?
C00N C00Z H00Z 119.4 . . ?
C00V C00Z C00N 121.27(18) . . ?
C00V C00Z H00Z 119.4 . . ?
C01C C010 C00W 118.92(17) . . ?
C01C C010 C01H 117.69(18) . . ?
C01H C010 C00W 122.79(19) . . ?
C00P C011 C00Y 120.34(17) . . ?
C00P C011 H011 119.8 . . ?
C00Y C011 H011 119.8 . . ?
C00L C012 H012 119.3 . . ?
C00L C012 C015 121.31(18) . . ?
C015 C012 H012 119.3 . . ?
C008 C013 H013 119.4 . . ?
C00G C013 C008 121.13(18) . . ?
C00G C013 H013 119.4 . . ?
C00B C014 H014 119.2 . . ?
C01A C014 C00B 121.55(18) . . ?
C01A C014 H014 119.2 . . ?
C00W C015 C012 120.6(2) . . ?
C00W C015 H015 119.7 . . ?
C012 C015 H015 119.7 . . ?
O001 C016 H01A 109.5 . . ?
O001 C016 H01B 109.5 . . ?
O001 C016 H01C 109.5 . . ?
H01A C016 H01B 109.5 . . ?
H01A C016 H01C 109.5 . . ?
H01B C016 H01C 109.5 . . ?
C004 C017 H017 119.4 . . ?
C01G C017 C004 121.30(18) . . ?
C01G C017 H017 119.4 . . ?
C00I C018 H018 119.4 . . ?
C00I C018 C01H 121.24(18) . . ?
C01H C018 H018 119.4 . . ?
C00L C019 H019 119.6 . . ?
C01F C019 C00L 120.9(2) . . ?
C01F C019 H019 119.6 . . ?
C00A C01A H01D 119.7 . . ?
C014 C01A C00A 120.58(18) . . ?
C014 C01A H01D 119.7 . . ?
C00M C01B H01E 119.6 . . ?
C00M C01B C01D 120.90(19) . . ?
C01D C01B H01E 119.6 . . ?
C010 C01C H01F 119.4 . . ?
C010 C01C C01I 121.12(19) . . ?
C01I C01C H01F 119.4 . . ?
C005 C01D C01B 121.1(2) . . ?
C005 C01D H01G 119.4 . . ?
C01B C01D H01G 119.4 . . ?
C00K C01E C00P 122.12(17) . . ?
C00K C01E H01H 118.9 . . ?
C00P C01E H01H 118.9 . . ?
C00W C01F H01I 119.5 . . ?
C019 C01F C00W 121.03(19) . . ?
C019 C01F H01I 119.5 . . ?
C008 C01G C017 120.82(19) . . ?
C008 C01G H01J 119.6 . . ?
C017 C01G H01J 119.6 . . ?
C010 C01H H01K 119.7 . . ?
C018 C01H C010 120.7(2) . . ?
C018 C01H H01K 119.7 . . ?
C00I C01I H01L 119.7 . . ?
C01C C01I C00I 120.6(2) . . ?
C01C C01I H01L 119.7 . . ?
C005 C01J H01M 119.4 . . ?
C01M C01J C005 121.22(19) . . ?
C01M C01J H01M 119.4 . . ?
C00F C01K H01N 119.2 . . ?
C01L C01K C00F 121.60(19) . . ?
C01L C01K H01N 119.2 . . ?
C00V C01L H01O 119.1 . . ?
C01K C01L C00V 121.75(19) . . ?
C01K C01L H01O 119.1 . . ?
C00M C01M H01P 119.5 . . ?
C01J C01M C00M 121.0(2) . . ?
C01J C01M H01P 119.5 . . ?
O003 C01N H01Q 109.5 . . ?
O003 C01N H01R 109.5 . . ?
O003 C01N H01S 109.5 . . ?
H01Q C01N H01R 109.5 . . ?
H01Q C01N H01S 109.5 . . ?
H01R C01N H01S 109.5 . . ?
O002 C01O H01T 109.5 . . ?
O002 C01O H01U 109.5 . . ?
O002 C01O H01V 109.5 . . ?
H01T C01O H01U 109.5 . . ?
H01T C01O H01V 109.5 . . ?
H01U C01O H01V 109.5 . . ?

loop_
_geom_bond_atom_site_label_1
_geom_bond_atom_site_label_2
_geom_bond_distance
_geom_bond_site_symmetry_2
_geom_bond_publ_flag
O001 C007 1.370(2) . ?
O001 C016 1.420(2) . ?
O002 C00X 1.360(2) . ?
O002 C01O 1.430(2) . ?
O003 C00Y 1.364(2) . ?
O003 C01N 1.418(2) . ?
C004 C005 1.481(3) . ?
C004 C00G 1.397(3) . ?
C004 C017 1.389(3) . ?
C005 C01D 1.388(3) . ?
C005 C01J 1.398(3) . ?
C006 C00I 1.490(3) . ?
C006 C00S 1.390(3) . ?
C006 C00T 1.387(3) . ?
C007 C00D 1.383(3) . ?
C007 C00O 1.395(3) . ?
C008 C009 1.489(3) . ?
C008 C013 1.394(3) . ?
C008 C01G 1.386(3) . ?
C009 C00T 1.383(3) . ?
C009 C00U 1.403(3) . ?
C00A C00F 1.491(2) . ?
C00A C00J 1.385(3) . ?
C00A C01A 1.400(3) . ?
C00B C00C 1.489(3) . ?
C00B C00H 1.389(3) . ?
C00B C014 1.391(3) . ?
C00C C00O 1.380(3) . ?
C00C C00Q 1.395(3) . ?
C00D H00D 0.9500 . ?
C00D C00R 1.400(3) . ?
C00E H00E 0.9500 . ?
C00E C00K 1.397(3) . ?
C00E C00Y 1.391(3) . ?
C00F C00N 1.394(3) . ?
C00F C01K 1.388(3) . ?
C00G H00G 0.9500 . ?
C00G C013 1.380(3) . ?
C00H H00H 0.9500 . ?
C00H C00J 1.390(3) . ?
C00I C018 1.379(3) . ?
C00I C01I 1.389(3) . ?
C00J H00J 0.9500 . ?
C00K C00V 1.492(3) . ?
C00K C01E 1.387(3) . ?
C00L C00R 1.489(3) . ?
C00L C012 1.377(3) . ?
C00L C019 1.396(3) . ?
C00M C00P 1.496(3) . ?
C00M C01B 1.383(3) . ?
C00M C01M 1.390(3) . ?
C00N H00N 0.9500 . ?
C00N C00Z 1.391(3) . ?
C00O H00O 0.9500 . ?
C00P C011 1.369(3) . ?
C00P C01E 1.397(3) . ?
C00Q H00Q 0.9500 . ?
C00Q C00R 1.384(3) . ?
C00S H00S 0.9500 . ?
C00S C00X 1.391(3) . ?
C00T H00T 0.9500 . ?
C00U H00U 0.9500 . ?
C00U C00X 1.383(3) . ?
C00V C00Z 1.384(3) . ?
C00V C01L 1.394(3) . ?
C00W C010 1.490(3) . ?
C00W C015 1.389(3) . ?
C00W C01F 1.393(3) . ?
C00Y C011 1.394(3) . ?
C00Z H00Z 0.9500 . ?
C010 C01C 1.386(3) . ?
C010 C01H 1.391(3) . ?
C011 H011 0.9500 . ?
C012 H012 0.9500 . ?
C012 C015 1.394(3) . ?
C013 H013 0.9500 . ?
C014 H014 0.9500 . ?
C014 C01A 1.382(3) . ?
C015 H015 0.9500 . ?
C016 H01A 0.9800 . ?
C016 H01B 0.9800 . ?
C016 H01C 0.9800 . ?
C017 H017 0.9500 . ?
C017 C01G 1.386(3) . ?
C018 H018 0.9500 . ?
C018 C01H 1.386(3) . ?
C019 H019 0.9500 . ?
C019 C01F 1.382(3) . ?
C01A H01D 0.9500 . ?
C01B H01E 0.9500 . ?
C01B C01D 1.390(3) . ?
C01C H01F 0.9500 . ?
C01C C01I 1.389(3) . ?
C01D H01G 0.9500 . ?
C01E H01H 0.9500 . ?
C01F H01I 0.9500 . ?
C01G H01J 0.9500 . ?
C01H H01K 0.9500 . ?
C01I H01L 0.9500 . ?
C01J H01M 0.9500 . ?
C01J C01M 1.377(3) . ?
C01K H01N 0.9500 . ?
C01K C01L 1.379(3) . ?
C01L H01O 0.9500 . ?
C01M H01P 0.9500 . ?
C01N H01Q 0.9800 . ?
C01N H01R 0.9800 . ?
C01N H01S 0.9800 . ?
C01O H01T 0.9800 . ?
C01O H01U 0.9800 . ?
C01O H01V 0.9800 . ?

loop_
_platon_squeeze_void_nr
_platon_squeeze_void_average_x
_platon_squeeze_void_average_y
_platon_squeeze_void_average_z
_platon_squeeze_void_volume
_platon_squeeze_void_count_electrons
_platon_squeeze_void_content
1 -0.037 0.000 0.000 562 135 ' '
2 -0.008 0.500 0.500 562 135 ' '
